data_2239881
loop_
_publ_author_name
'Sajitha, N. R.'
'Sithambaresan, M.'
'Kurup, M. R. Prathapachandra'

_publ_section_title
;
 Crystal structure of
 2-[(<i>E</i>)-4-benzyloxy-2-hydroxybenzylidene]-<i>N</i>-cyclohexylhydrazinecarbothioamide
 acetonitrile hemisolvate
;
_journal_issue 9
_journal_name_full 'Acta Crystallographica Section E'
_journal_page_first o987
_journal_page_last o988
_journal_paper_doi 10.1107/S1600536814017905
_journal_volume 70
_journal_year 2014
_chemical_formula_iupac '2C21 H25 N3 O2 S, C2 H3 N'
_chemical_formula_moiety '2(C21 H25 N3 O2 S), C2 H3 N'
_chemical_formula_sum 'C22 H26.5 N3.5 O2 S'
_chemical_formula_weight 404.03
_chemical_name_systematic
'2-[(<i>E</i>)-4-Benzyloxy-2-hydroxybenzylidene]-<i>N</i>-cyclohexylhydrazinecarbothioamide acetonitrile hemisolvate'
_space_group_IT_number 2
_symmetry_cell_setting triclinic
_symmetry_space_group_name_Hall '-P 1'
_symmetry_space_group_name_H-M 'P -1'
_atom_sites_solution_hydrogens geom
_atom_sites_solution_primary direct
_atom_sites_solution_secondary difmap
_audit_creation_method SHELXL-97
_cell_angle_alpha 97.241(2)
_cell_angle_beta 92.120(2)
_cell_angle_gamma 118.901(2)
_cell_formula_units_Z 4
_cell_length_a 10.5345(4)
_cell_length_b 10.8341(4)
_cell_length_c 21.8169(10)
_cell_measurement_reflns_used 6744
_cell_measurement_temperature 296(2)
_cell_measurement_theta_max 28.073
_cell_measurement_theta_min 2.177
_cell_volume 2148.72(16)
_computing_cell_refinement 'APEX2 and SAINT (Bruker, 2004)'
_computing_data_collection 'APEX2 (Bruker, 2004)'
_computing_data_reduction 'SAINT and XPREP (Bruker, 2004)'
_computing_molecular_graphics 'ORTEP-3 for Windows (Farrugia, 2012) and DIAMOND (Brandenburg, 2010)'
_computing_publication_material 'SHELXL97 (Sheldrick, 2008) and publCIF (Westrip, 2010)'
_computing_structure_refinement 'SHELXL97 (Sheldrick, 2008)'
_computing_structure_solution 'SHELXS97 (Sheldrick, 2008)'
_diffrn_ambient_temperature 296(2)
_diffrn_measured_fraction_theta_full 0.987
_diffrn_measured_fraction_theta_max 0.987
_diffrn_measurement_device_type 'Bruker Kappa APEXII CCD'
_diffrn_measurement_method '\w and \f scan'
_diffrn_radiation_monochromator graphite
_diffrn_radiation_source 'fine-focus sealed tube'
_diffrn_radiation_type MoK\a
_diffrn_radiation_wavelength 0.71073
_diffrn_reflns_av_R_equivalents 0.0182
_diffrn_reflns_av_sigmaI/netI 0.0325
_diffrn_reflns_limit_h_max 13
_diffrn_reflns_limit_h_min -13
_diffrn_reflns_limit_k_max 13
_diffrn_reflns_limit_k_min -13
_diffrn_reflns_limit_l_max 19
_diffrn_reflns_limit_l_min -27
_diffrn_reflns_number 15933
_diffrn_reflns_theta_full 27.00
_diffrn_reflns_theta_max 27.00
_diffrn_reflns_theta_min 0.95
_exptl_absorpt_coefficient_mu 0.174
_exptl_absorpt_correction_T_max 0.9416
_exptl_absorpt_correction_T_min 0.9180
_exptl_absorpt_correction_type multi-scan
_exptl_absorpt_process_details 'SADABS (Bruker, 2004)'
_exptl_crystal_colour yellow
_exptl_crystal_density_diffrn 1.249
_exptl_crystal_density_method 'not measured'
_exptl_crystal_description needle
_exptl_crystal_F_000 860
_exptl_crystal_size_max 0.50
_exptl_crystal_size_mid 0.20
_exptl_crystal_size_min 0.18
_refine_diff_density_max 0.393
_refine_diff_density_min -0.250
_refine_ls_extinction_coef 0.0036(9)
_refine_ls_extinction_expression Fc^*^=kFc[1+0.001xFc^2^\l^3^/sin(2\q)]^-1/4^
_refine_ls_extinction_method 'SHELXL97 (Sheldrick, 2008)'
_refine_ls_goodness_of_fit_ref 1.029
_refine_ls_hydrogen_treatment mixed
_refine_ls_matrix_type full
_refine_ls_number_parameters 540
_refine_ls_number_reflns 9260
_refine_ls_number_restraints 6
_refine_ls_restrained_S_all 1.029
_refine_ls_R_factor_all 0.0653
_refine_ls_R_factor_gt 0.0456
_refine_ls_shift/su_max 0.000
_refine_ls_shift/su_mean 0.000
_refine_ls_structure_factor_coef Fsqd
_refine_ls_weighting_details 'calc w=1/[\s^2^(Fo^2^)+(0.0652P)^2^+0.7212P] where P=(Fo^2^+2Fc^2^)/3'
_refine_ls_weighting_scheme calc
_refine_ls_wR_factor_gt 0.1197
_refine_ls_wR_factor_ref 0.1357
_reflns_number_gt 6918
_reflns_number_total 9260
_reflns_threshold_expression I>2sigma(I)
_cod_data_source_file bv2235sup1.cif
_cod_data_source_block I
_cod_original_cell_volume 2148.72(15)
_cod_database_code 2239881
_cod_database_fobs_code 2239881

loop_
_symmetry_equiv_pos_as_xyz
'x, y, z'
'-x, -y, -z'

loop_
_atom_site_type_symbol
_atom_site_label
_atom_site_fract_x
_atom_site_fract_y
_atom_site_fract_z
_atom_site_U_iso_or_equiv
_atom_site_adp_type
_atom_site_calc_flag
_atom_site_refinement_flags
_atom_site_occupancy
_atom_site_symmetry_multiplicity
S S1 -0.60227(5) 0.39508(6) 0.07407(3) 0.05080(16) Uani d . 1 1
S S2 0.62422(6) 0.49312(6) 0.42617(3) 0.05093(16) Uani d . 1 1
O O1 0.50839(13) 0.84763(15) 0.05748(7) 0.0500(4) Uani d . 1 1
O O2 0.04715(15) 0.53001(16) 0.11875(8) 0.0542(4) Uani d D 1 1
O O3 0.15464(15) 1.13678(15) 0.44214(7) 0.0484(4) Uani d . 1 1
O O4 0.48815(17) 0.97664(18) 0.38472(8) 0.0576(4) Uani d D 1 1
N N1 -0.18643(14) 0.53120(15) 0.06462(7) 0.0339(3) Uani d . 1 1
N N2 -0.33002(15) 0.49724(17) 0.05214(8) 0.0380(4) Uani d D 1 1
N N3 -0.39713(15) 0.35494(16) 0.12662(7) 0.0364(3) Uani d D 1 1
N N4 0.47289(17) 0.75978(16) 0.43719(7) 0.0378(3) Uani d . 1 1
N N5 0.51039(18) 0.65922(17) 0.44969(8) 0.0420(4) Uani d D 1 1
N N6 0.65106(19) 0.70656(17) 0.36985(8) 0.0451(4) Uani d D 1 1
N N7 0.3302(6) 0.4151(5) 0.2682(2) 0.1717(19) Uani d . 1 1
C C1 0.8362(2) 0.9162(3) 0.07453(12) 0.0616(6) Uani d . 1 1
H H1 0.8023 0.8397 0.0420 0.074 Uiso calc R 1 1
C C2 0.9830(3) 1.0168(3) 0.08441(14) 0.0701(7) Uani d . 1 1
H H2 1.0472 1.0058 0.0591 0.084 Uiso calc R 1 1
C C3 1.0339(2) 1.1302(3) 0.12998(14) 0.0702(7) Uani d . 1 1
H H3 1.1325 1.1982 0.1359 0.084 Uiso calc R 1 1
C C4 0.9401(3) 1.1445(3) 0.16734(16) 0.0886(10) Uani d . 1 1
H H4 0.9744 1.2227 0.1991 0.106 Uiso calc R 1 1
C C5 0.7939(3) 1.0434(3) 0.15839(14) 0.0759(8) Uani d . 1 1
H H5 0.7307 1.0541 0.1844 0.091 Uiso calc R 1 1
C C6 0.74039(19) 0.9283(2) 0.11217(11) 0.0467(5) Uani d . 1 1
C C7 0.5819(2) 0.8176(2) 0.10456(13) 0.0579(6) Uani d . 1 1
H H7A 0.5705 0.7231 0.0928 0.070 Uiso calc R 1 1
H H7B 0.5409 0.8202 0.1435 0.070 Uiso calc R 1 1
C C8 0.35980(18) 0.78021(19) 0.05220(9) 0.0384(4) Uani d . 1 1
C C9 0.27479(18) 0.67962(19) 0.08791(9) 0.0396(4) Uani d . 1 1
H H9 0.3177 0.6486 0.1158 0.048 Uiso calc R 1 1
C C10 0.12462(18) 0.62556(18) 0.08164(9) 0.0357(4) Uani d . 1 1
C C11 0.05770(17) 0.66738(17) 0.03884(9) 0.0333(4) Uani d . 1 1
C C12 0.14739(19) 0.76540(19) 0.00217(9) 0.0390(4) Uani d . 1 1
H H12 0.1049 0.7930 -0.0275 0.047 Uiso calc R 1 1
C C13 0.29580(19) 0.8219(2) 0.00862(10) 0.0416(4) Uani d . 1 1
H H13 0.3530 0.8876 -0.0160 0.050 Uiso calc R 1 1
C C14 -0.09743(17) 0.61556(18) 0.03108(9) 0.0340(4) Uani d . 1 1
H H14 -0.1347 0.6449 0.0002 0.041 Uiso calc R 1 1
C C15 -0.43444(17) 0.41394(17) 0.08528(8) 0.0327(4) Uani d . 1 1
C C16 -0.49581(18) 0.26337(18) 0.16725(8) 0.0345(4) Uani d . 1 1
H H16 -0.5634 0.2984 0.1783 0.041 Uiso calc R 1 1
C C17 -0.4086(2) 0.2746(2) 0.22629(10) 0.0483(5) Uani d . 1 1
H H17A -0.3572 0.3731 0.2473 0.058 Uiso calc R 1 1
H H17B -0.3367 0.2461 0.2161 0.058 Uiso calc R 1 1
C C18 -0.5082(2) 0.1797(2) 0.26935(10) 0.0549(5) Uani d . 1 1
H H18A -0.4495 0.1831 0.3055 0.066 Uiso calc R 1 1
H H18B -0.5719 0.2160 0.2836 0.066 Uiso calc R 1 1
C C19 -0.5994(3) 0.0272(2) 0.23745(12) 0.0593(6) Uani d . 1 1
H H19A -0.6665 -0.0283 0.2652 0.071 Uiso calc R 1 1
H H19B -0.5365 -0.0131 0.2280 0.071 Uiso calc R 1 1
C C20 -0.6847(2) 0.0171(2) 0.17822(12) 0.0580(6) Uani d . 1 1
H H20A -0.7556 0.0473 0.1881 0.070 Uiso calc R 1 1
H H20B -0.7374 -0.0814 0.1574 0.070 Uiso calc R 1 1
C C21 -0.5842(2) 0.1104(2) 0.13481(10) 0.0487(5) Uani d . 1 1
H H21A -0.5191 0.0749 0.1218 0.058 Uiso calc R 1 1
H H21B -0.6419 0.1059 0.0980 0.058 Uiso calc R 1 1
C C22 -0.0343(3) 1.1977(3) 0.34536(13) 0.0700(7) Uani d . 1 1
H H22 -0.0480 1.1139 0.3215 0.084 Uiso calc R 1 1
C C23 -0.1360(3) 1.2417(3) 0.33712(15) 0.0828(9) Uani d . 1 1
H H23 -0.2180 1.1869 0.3083 0.099 Uiso calc R 1 1
C C24 -0.1165(3) 1.3645(3) 0.37091(13) 0.0654(7) Uani d . 1 1
H H24 -0.1835 1.3956 0.3645 0.078 Uiso calc R 1 1
C C25 0.0003(3) 1.4413(3) 0.41389(14) 0.0728(7) Uani d . 1 1
H H25 0.0134 1.5251 0.4375 0.087 Uiso calc R 1 1
C C26 0.1011(3) 1.3960(2) 0.42301(14) 0.0663(7) Uani d . 1 1
H H26 0.1802 1.4488 0.4534 0.080 Uiso calc R 1 1
C C27 0.0858(2) 1.2751(2) 0.38802(10) 0.0445(5) Uani d . 1 1
C C28 0.1956(2) 1.2258(2) 0.39536(12) 0.0550(6) Uani d . 1 1
H H28A 0.1967 1.1726 0.3563 0.066 Uiso calc R 1 1
H H28B 0.2923 1.3073 0.4075 0.066 Uiso calc R 1 1
C C29 0.22107(19) 1.05710(19) 0.44817(9) 0.0371(4) Uani d . 1 1
C C30 0.1700(2) 0.9661(2) 0.49167(10) 0.0444(5) Uani d . 1 1
H H30 0.0989 0.9654 0.5159 0.053 Uiso calc R 1 1
C C31 0.2259(2) 0.8774(2) 0.49842(10) 0.0420(4) Uani d . 1 1
H H31 0.1922 0.8171 0.5279 0.050 Uiso calc R 1 1
C C32 0.33155(19) 0.87403(18) 0.46276(9) 0.0342(4) Uani d . 1 1
C C33 0.38348(19) 0.96924(19) 0.42039(9) 0.0363(4) Uani d . 1 1
C C34 0.3293(2) 1.0614(2) 0.41346(9) 0.0387(4) Uani d . 1 1
H H34 0.3658 1.1255 0.3856 0.046 Uiso calc R 1 1
C C35 0.38347(19) 0.77485(18) 0.47119(9) 0.0373(4) Uani d . 1 1
H H35 0.3504 0.7199 0.5026 0.045 Uiso calc R 1 1
C C36 0.5958(2) 0.62855(19) 0.41394(9) 0.0365(4) Uani d . 1 1
C C37 0.7455(2) 0.6898(2) 0.32651(9) 0.0426(4) Uani d . 1 1
H H37 0.7157 0.5879 0.3177 0.051 Uiso calc R 1 1
C C38 0.9025(3) 0.7690(3) 0.35401(13) 0.0663(7) Uani d . 1 1
H H38A 0.9126 0.7339 0.3916 0.080 Uiso calc R 1 1
H H38B 0.9340 0.8700 0.3650 0.080 Uiso calc R 1 1
C C39 0.9981(3) 0.7489(4) 0.30791(17) 0.0894(10) Uani d . 1 1
H H39A 0.9722 0.6490 0.2998 0.107 Uiso calc R 1 1
H H39B 1.0995 0.8041 0.3256 0.107 Uiso calc R 1 1
C C40 0.9792(4) 0.7970(3) 0.24691(17) 0.0951(11) Uani d . 1 1
H H40A 1.0133 0.8989 0.2544 0.114 Uiso calc R 1 1
H H40B 1.0376 0.7793 0.2174 0.114 Uiso calc R 1 1
C C41 0.8222(4) 0.7181(3) 0.22016(13) 0.0812(9) Uani d . 1 1
H H41A 0.7916 0.6174 0.2086 0.097 Uiso calc R 1 1
H H41B 0.8117 0.7539 0.1828 0.097 Uiso calc R 1 1
C C42 0.7237(3) 0.7347(3) 0.26621(12) 0.0688(7) Uani d . 1 1
H H42A 0.7459 0.8336 0.2740 0.083 Uiso calc R 1 1
H H42B 0.6225 0.6764 0.2486 0.083 Uiso calc R 1 1
C C43 0.2358(7) 0.5888(6) 0.2730(3) 0.170(2) Uani d . 1 1
H H43A 0.2010 0.5951 0.3127 0.256 Uiso calc R 1 1
H H43B 0.1575 0.5572 0.2405 0.256 Uiso calc R 1 1
H H43C 0.3136 0.6810 0.2682 0.256 Uiso calc R 1 1
C C44 0.2868(4) 0.4920(5) 0.2694(2) 0.1059(11) Uani d . 1 1
H H3' -0.3084(13) 0.368(2) 0.1287(10) 0.047(6) Uiso d D 1 1
H H6 0.631(2) 0.7759(16) 0.3704(10) 0.046(6) Uiso d D 1 1
H H5' 0.473(2) 0.611(2) 0.4799(8) 0.051(6) Uiso d D 1 1
H H2' -0.349(2) 0.533(2) 0.0218(8) 0.057(7) Uiso d D 1 1
H H2A -0.0407(13) 0.508(3) 0.1130(13) 0.078(9) Uiso d D 1 1
H H4' 0.516(3) 0.920(2) 0.3942(12) 0.064(7) Uiso d D 1 1

loop_
_atom_site_aniso_label
_atom_site_aniso_U_11
_atom_site_aniso_U_22
_atom_site_aniso_U_33
_atom_site_aniso_U_12
_atom_site_aniso_U_13
_atom_site_aniso_U_23
S1 0.0261(2) 0.0718(3) 0.0646(4) 0.0249(2) 0.0140(2) 0.0391(3)
S2 0.0694(4) 0.0562(3) 0.0588(3) 0.0499(3) 0.0283(3) 0.0274(3)
O1 0.0206(6) 0.0553(8) 0.0659(10) 0.0111(6) 0.0027(6) 0.0155(7)
O2 0.0293(7) 0.0642(9) 0.0646(10) 0.0139(7) 0.0056(7) 0.0353(8)
O3 0.0501(8) 0.0593(8) 0.0634(9) 0.0430(7) 0.0211(7) 0.0294(7)
O4 0.0688(10) 0.0879(11) 0.0613(10) 0.0645(9) 0.0364(8) 0.0435(9)
N1 0.0213(6) 0.0393(8) 0.0391(8) 0.0130(6) 0.0025(6) 0.0082(6)
N2 0.0224(7) 0.0496(9) 0.0448(9) 0.0164(6) 0.0067(6) 0.0218(7)
N3 0.0230(7) 0.0445(8) 0.0432(9) 0.0151(6) 0.0057(6) 0.0182(7)
N4 0.0445(8) 0.0399(8) 0.0437(9) 0.0305(7) 0.0082(7) 0.0130(7)
N5 0.0544(10) 0.0471(9) 0.0483(10) 0.0393(8) 0.0204(8) 0.0224(8)
N6 0.0562(10) 0.0451(9) 0.0538(10) 0.0361(8) 0.0229(8) 0.0221(8)
N7 0.191(5) 0.199(5) 0.184(5) 0.141(4) 0.050(4) 0.026(4)
C1 0.0497(13) 0.0629(14) 0.0688(16) 0.0271(11) 0.0060(11) 0.0017(12)
C2 0.0409(12) 0.097(2) 0.0799(19) 0.0362(13) 0.0195(12) 0.0247(16)
C3 0.0278(10) 0.0832(18) 0.0795(19) 0.0097(11) -0.0039(11) 0.0250(15)
C4 0.0506(15) 0.0773(18) 0.093(2) 0.0053(13) -0.0019(14) -0.0199(16)
C5 0.0414(12) 0.0736(16) 0.093(2) 0.0185(12) 0.0145(13) -0.0135(14)
C6 0.0256(9) 0.0454(10) 0.0662(14) 0.0157(8) -0.0020(9) 0.0095(10)
C7 0.0294(10) 0.0527(12) 0.0854(17) 0.0143(9) -0.0028(10) 0.0183(12)
C8 0.0220(8) 0.0373(9) 0.0488(11) 0.0103(7) 0.0027(7) 0.0017(8)
C9 0.0264(8) 0.0402(9) 0.0490(11) 0.0142(7) -0.0014(8) 0.0079(8)
C10 0.0264(8) 0.0336(8) 0.0425(10) 0.0107(7) 0.0035(7) 0.0079(7)
C11 0.0233(8) 0.0326(8) 0.0402(10) 0.0110(7) 0.0034(7) 0.0046(7)
C12 0.0292(9) 0.0412(9) 0.0452(11) 0.0149(8) 0.0034(8) 0.0124(8)
C13 0.0281(9) 0.0410(10) 0.0490(11) 0.0102(8) 0.0083(8) 0.0131(8)
C14 0.0255(8) 0.0366(9) 0.0387(10) 0.0137(7) 0.0022(7) 0.0091(7)
C15 0.0242(8) 0.0348(8) 0.0380(10) 0.0129(7) 0.0041(7) 0.0092(7)
C16 0.0297(8) 0.0363(9) 0.0383(10) 0.0150(7) 0.0075(7) 0.0128(7)
C17 0.0415(10) 0.0488(11) 0.0472(12) 0.0149(9) 0.0008(9) 0.0158(9)
C18 0.0548(13) 0.0676(14) 0.0455(12) 0.0284(11) 0.0095(10) 0.0270(11)
C19 0.0565(13) 0.0598(13) 0.0741(16) 0.0309(11) 0.0267(12) 0.0380(12)
C20 0.0491(12) 0.0432(11) 0.0670(15) 0.0092(9) 0.0145(11) 0.0160(10)
C21 0.0474(11) 0.0409(10) 0.0459(12) 0.0123(9) 0.0067(9) 0.0072(9)
C22 0.0744(16) 0.0748(16) 0.0774(18) 0.0561(14) -0.0123(14) -0.0097(13)
C23 0.0769(18) 0.112(2) 0.080(2) 0.0692(18) -0.0205(15) -0.0063(17)
C24 0.0754(16) 0.0935(18) 0.0693(16) 0.0695(16) 0.0170(14) 0.0320(14)
C25 0.0910(19) 0.0588(14) 0.091(2) 0.0547(15) 0.0133(17) 0.0093(14)
C26 0.0603(14) 0.0538(13) 0.0848(19) 0.0312(12) -0.0106(13) 0.0033(12)
C27 0.0422(10) 0.0472(10) 0.0598(13) 0.0303(9) 0.0115(9) 0.0236(10)
C28 0.0467(11) 0.0628(13) 0.0794(16) 0.0383(11) 0.0190(11) 0.0393(12)
C29 0.0362(9) 0.0419(9) 0.0457(11) 0.0275(8) 0.0064(8) 0.0131(8)
C30 0.0419(10) 0.0558(11) 0.0542(12) 0.0347(9) 0.0208(9) 0.0218(9)
C31 0.0424(10) 0.0477(10) 0.0506(12) 0.0292(9) 0.0182(9) 0.0238(9)
C32 0.0348(9) 0.0364(9) 0.0398(10) 0.0227(7) 0.0063(7) 0.0112(7)
C33 0.0370(9) 0.0469(10) 0.0375(10) 0.0282(8) 0.0103(8) 0.0148(8)
C34 0.0406(10) 0.0464(10) 0.0435(11) 0.0289(8) 0.0117(8) 0.0214(8)
C35 0.0405(9) 0.0381(9) 0.0429(10) 0.0247(8) 0.0098(8) 0.0144(8)
C36 0.0409(9) 0.0384(9) 0.0394(10) 0.0259(8) 0.0072(8) 0.0094(8)
C37 0.0469(11) 0.0385(9) 0.0473(11) 0.0228(8) 0.0161(9) 0.0127(8)
C38 0.0500(13) 0.0692(15) 0.0706(17) 0.0236(12) 0.0104(12) 0.0043(13)
C39 0.0498(14) 0.095(2) 0.114(3) 0.0298(15) 0.0298(16) 0.0049(19)
C40 0.090(2) 0.0655(16) 0.116(3) 0.0219(16) 0.072(2) 0.0228(17)
C41 0.108(2) 0.0781(18) 0.0607(17) 0.0425(17) 0.0419(16) 0.0292(14)
C42 0.0760(17) 0.0828(17) 0.0606(15) 0.0430(14) 0.0248(13) 0.0340(13)
C43 0.236(6) 0.213(6) 0.147(5) 0.177(5) 0.008(4) 0.031(4)
C44 0.092(2) 0.127(3) 0.106(3) 0.060(2) 0.021(2) 0.011(2)

loop_
_atom_type_symbol
_atom_type_description
_atom_type_scat_dispersion_real
_atom_type_scat_dispersion_imag
_atom_type_scat_source
C C 0.0033 0.0016 'International Tables Vol C Tables 4.2.6.8 and 6.1.1.4'
H H 0.0000 0.0000 'International Tables Vol C Tables 4.2.6.8 and 6.1.1.4'
N N 0.0061 0.0033 'International Tables Vol C Tables 4.2.6.8 and 6.1.1.4'
O O 0.0106 0.0060 'International Tables Vol C Tables 4.2.6.8 and 6.1.1.4'
S S 0.1246 0.1234 'International Tables Vol C Tables 4.2.6.8 and 6.1.1.4'

loop_
_geom_angle_atom_site_label_1
_geom_angle_atom_site_label_2
_geom_angle_atom_site_label_3
_geom_angle
C8 O1 C7 118.05(16)
C10 O2 H2A 109.1(19)
C29 O3 C28 118.03(15)
C33 O4 H4' 108.7(17)
C14 N1 N2 115.26(14)
C15 N2 N1 121.70(15)
C15 N2 H2' 122.2(15)
N1 N2 H2' 116.1(15)
C15 N3 C16 124.67(14)
C15 N3 H3' 117.7(14)
C16 N3 H3' 117.6(14)
C35 N4 N5 116.27(15)
C36 N5 N4 120.82(15)
C36 N5 H5' 120.2(15)
N4 N5 H5' 118.9(15)
C36 N6 C37 125.36(15)
C36 N6 H6 113.2(14)
C37 N6 H6 121.3(14)
C6 C1 C2 120.6(2)
C6 C1 H1 119.7
C2 C1 H1 119.7
C3 C2 C1 120.8(2)
C3 C2 H2 119.6
C1 C2 H2 119.6
C2 C3 C4 119.3(2)
C2 C3 H3 120.3
C4 C3 H3 120.3
C3 C4 C5 120.2(3)
C3 C4 H4 119.9
C5 C4 H4 119.9
C6 C5 C4 121.2(2)
C6 C5 H5 119.4
C4 C5 H5 119.4
C5 C6 C1 117.9(2)
C5 C6 C7 120.2(2)
C1 C6 C7 121.9(2)
O1 C7 C6 108.31(17)
O1 C7 H7A 110.0
C6 C7 H7A 110.0
O1 C7 H7B 110.0
C6 C7 H7B 110.0
H7A C7 H7B 108.4
O1 C8 C13 115.07(16)
O1 C8 C9 124.33(17)
C13 C8 C9 120.58(15)
C8 C9 C10 119.27(17)
C8 C9 H9 120.4
C10 C9 H9 120.4
O2 C10 C9 116.81(16)
O2 C10 C11 121.93(15)
C9 C10 C11 121.26(16)
C10 C11 C12 117.46(15)
C10 C11 C14 123.34(16)
C12 C11 C14 119.19(16)
C13 C12 C11 122.03(17)
C13 C12 H12 119.0
C11 C12 H12 119.0
C12 C13 C8 119.33(17)
C12 C13 H13 120.3
C8 C13 H13 120.3
N1 C14 C11 123.32(16)
N1 C14 H14 118.3
C11 C14 H14 118.3
N3 C15 N2 117.35(15)
N3 C15 S1 123.54(13)
N2 C15 S1 119.07(13)
N3 C16 C21 111.38(15)
N3 C16 C17 109.39(14)
C21 C16 C17 111.35(16)
N3 C16 H16 108.2
C21 C16 H16 108.2
C17 C16 H16 108.2
C16 C17 C18 110.61(16)
C16 C17 H17A 109.5
C18 C17 H17A 109.5
C16 C17 H17B 109.5
C18 C17 H17B 109.5
H17A C17 H17B 108.1
C19 C18 C17 111.81(19)
C19 C18 H18A 109.3
C17 C18 H18A 109.3
C19 C18 H18B 109.3
C17 C18 H18B 109.3
H18A C18 H18B 107.9
C18 C19 C20 111.37(17)
C18 C19 H19A 109.4
C20 C19 H19A 109.4
C18 C19 H19B 109.4
C20 C19 H19B 109.4
H19A C19 H19B 108.0
C19 C20 C21 111.10(18)
C19 C20 H20A 109.4
C21 C20 H20A 109.4
C19 C20 H20B 109.4
C21 C20 H20B 109.4
H20A C20 H20B 108.0
C16 C21 C20 110.36(17)
C16 C21 H21A 109.6
C20 C21 H21A 109.6
C16 C21 H21B 109.6
C20 C21 H21B 109.6
H21A C21 H21B 108.1
C27 C22 C23 121.0(2)
C27 C22 H22 119.5
C23 C22 H22 119.5
C24 C23 C22 120.2(3)
C24 C23 H23 119.9
C22 C23 H23 119.9
C25 C24 C23 119.6(2)
C25 C24 H24 120.2
C23 C24 H24 120.2
C24 C25 C26 120.3(2)
C24 C25 H25 119.9
C26 C25 H25 119.9
C27 C26 C25 120.9(2)
C27 C26 H26 119.5
C25 C26 H26 119.5
C26 C27 C22 117.92(19)
C26 C27 C28 122.2(2)
C22 C27 C28 119.9(2)
O3 C28 C27 107.81(16)
O3 C28 H28A 110.1
C27 C28 H28A 110.1
O3 C28 H28B 110.1
C27 C28 H28B 110.1
H28A C28 H28B 108.5
O3 C29 C34 123.98(16)
O3 C29 C30 115.26(16)
C34 C29 C30 120.75(15)
C31 C30 C29 118.94(17)
C31 C30 H30 120.5
C29 C30 H30 120.5
C30 C31 C32 122.41(17)
C30 C31 H31 118.8
C32 C31 H31 118.8
C31 C32 C33 117.39(15)
C31 C32 C35 119.59(16)
C33 C32 C35 123.01(16)
O4 C33 C34 117.05(16)
O4 C33 C32 121.98(15)
C34 C33 C32 120.97(16)
C29 C34 C33 119.46(16)
C29 C34 H34 120.3
C33 C34 H34 120.3
N4 C35 C32 122.63(16)
N4 C35 H35 118.7
C32 C35 H35 118.7
N6 C36 N5 117.15(15)
N6 C36 S2 123.67(14)
N5 C36 S2 119.17(14)
N6 C37 C38 111.66(18)
N6 C37 C42 109.76(17)
C38 C37 C42 112.18(19)
N6 C37 H37 107.7
C38 C37 H37 107.7
C42 C37 H37 107.7
C37 C38 C39 110.4(2)
C37 C38 H38A 109.6
C39 C38 H38A 109.6
C37 C38 H38B 109.6
C39 C38 H38B 109.6
H38A C38 H38B 108.1
C38 C39 C40 110.8(3)
C38 C39 H39A 109.5
C40 C39 H39A 109.5
C38 C39 H39B 109.5
C40 C39 H39B 109.5
H39A C39 H39B 108.1
C41 C40 C39 110.5(2)
C41 C40 H40A 109.5
C39 C40 H40A 109.5
C41 C40 H40B 109.5
C39 C40 H40B 109.5
H40A C40 H40B 108.1
C40 C41 C42 111.9(3)
C40 C41 H41A 109.2
C42 C41 H41A 109.2
C40 C41 H41B 109.2
C42 C41 H41B 109.2
H41A C41 H41B 107.9
C37 C42 C41 110.5(2)
C37 C42 H42A 109.5
C41 C42 H42A 109.5
C37 C42 H42B 109.5
C41 C42 H42B 109.5
H42A C42 H42B 108.1
C44 C43 H43A 109.5
C44 C43 H43B 109.5
H43A C43 H43B 109.5
C44 C43 H43C 109.5
H43A C43 H43C 109.5
H43B C43 H43C 109.5
N7 C44 C43 177.9(6)

loop_
_geom_bond_atom_site_label_1
_geom_bond_atom_site_label_2
_geom_bond_distance
S1 C15 1.6834(17)
S2 C36 1.6824(17)
O1 C8 1.363(2)
O1 C7 1.424(3)
O2 C10 1.355(2)
O2 H2A 0.838(10)
O3 C29 1.3631(19)
O3 C28 1.427(2)
O4 C33 1.350(2)
O4 H4' 0.843(10)
N1 C14 1.281(2)
N1 N2 1.3798(19)
N2 C15 1.346(2)
N2 H2' 0.872(9)
N3 C15 1.318(2)
N3 C16 1.464(2)
N3 H3' 0.873(9)
N4 C35 1.278(2)
N4 N5 1.3786(19)
N5 C36 1.343(2)
N5 H5' 0.875(9)
N6 C36 1.323(2)
N6 C37 1.455(2)
N6 H6 0.875(9)
N7 C44 1.125(5)
C1 C6 1.368(3)
C1 C2 1.383(3)
C1 H1 0.9300
C2 C3 1.342(4)
C2 H2 0.9300
C3 C4 1.357(4)
C3 H3 0.9300
C4 C5 1.380(3)
C4 H4 0.9300
C5 C6 1.361(3)
C5 H5 0.9300
C6 C7 1.499(3)
C7 H7A 0.9700
C7 H7B 0.9700
C8 C13 1.385(3)
C8 C9 1.385(3)
C9 C10 1.390(2)
C9 H9 0.9300
C10 C11 1.393(2)
C11 C12 1.400(2)
C11 C14 1.443(2)
C12 C13 1.370(2)
C12 H12 0.9300
C13 H13 0.9300
C14 H14 0.9300
C16 C21 1.509(3)
C16 C17 1.511(3)
C16 H16 0.9800
C17 C18 1.521(3)
C17 H17A 0.9700
C17 H17B 0.9700
C18 C19 1.505(3)
C18 H18A 0.9700
C18 H18B 0.9700
C19 C20 1.508(3)
C19 H19A 0.9700
C19 H19B 0.9700
C20 C21 1.524(3)
C20 H20A 0.9700
C20 H20B 0.9700
C21 H21A 0.9700
C21 H21B 0.9700
C22 C27 1.364(3)
C22 C23 1.382(3)
C22 H22 0.9300
C23 C24 1.353(4)
C23 H23 0.9300
C24 C25 1.347(4)
C24 H24 0.9300
C25 C26 1.385(3)
C25 H25 0.9300
C26 C27 1.364(3)
C26 H26 0.9300
C27 C28 1.501(2)
C28 H28A 0.9700
C28 H28B 0.9700
C29 C34 1.378(2)
C29 C30 1.387(3)
C30 C31 1.366(2)
C30 H30 0.9300
C31 C32 1.394(2)
C31 H31 0.9300
C32 C33 1.396(2)
C32 C35 1.448(2)
C33 C34 1.388(2)
C34 H34 0.9300
C35 H35 0.9300
C37 C38 1.503(3)
C37 C42 1.506(3)
C37 H37 0.9800
C38 C39 1.518(4)
C38 H38A 0.9700
C38 H38B 0.9700
C39 C40 1.529(5)
C39 H39A 0.9700
C39 H39B 0.9700
C40 C41 1.498(5)
C40 H40A 0.9700
C40 H40B 0.9700
C41 C42 1.527(4)
C41 H41A 0.9700
C41 H41B 0.9700
C42 H42A 0.9700
C42 H42B 0.9700
C43 C44 1.386(6)
C43 H43A 0.9600
C43 H43B 0.9600
C43 H43C 0.9600

loop_
_geom_hbond_atom_site_label_D
_geom_hbond_atom_site_label_H
_geom_hbond_atom_site_label_A
_geom_hbond_site_symmetry_A
_geom_hbond_distance_DH
_geom_hbond_distance_HA
_geom_hbond_distance_DA
_geom_hbond_angle_DHA
N6 H6 N4 . 0.875(9) 2.21(2) 2.655(2) 111.4(16)
N5 H5' S2 2_666 0.875(9) 2.480(10) 3.3495(17) 172.5(19)
N2 H2' S1 2_465 0.872(9) 2.441(10) 3.3047(16) 171(2)
O2 H2A N1 . 0.838(10) 1.960(18) 2.696(2) 146(3)
O4 H4' N4 . 0.843(10) 1.941(16) 2.680(2) 146(2)
C12 H12 <i>Cg</i>1 2_675 0.93 2.95 3.811(2) 154
C20 H20B <i>Cg</i>2 1_445 0.96 2.87 3.715(2) 146
C31 H31 <i>Cg</i>4 2_576 0.93 2.84 3.714(2) 157

loop_
_geom_torsion_atom_site_label_1
_geom_torsion_atom_site_label_2
_geom_torsion_atom_site_label_3
_geom_torsion_atom_site_label_4
_geom_torsion
C14 N1 N2 C15 -177.55(17)
C35 N4 N5 C36 175.50(18)
C6 C1 C2 C3 -1.8(4)
C1 C2 C3 C4 1.1(4)
C2 C3 C4 C5 0.0(5)
C3 C4 C5 C6 -0.3(5)
C4 C5 C6 C1 -0.3(4)
C4 C5 C6 C7 178.2(3)
C2 C1 C6 C5 1.3(4)
C2 C1 C6 C7 -177.2(2)
C8 O1 C7 C6 -166.00(18)
C5 C6 C7 O1 97.6(3)
C1 C6 C7 O1 -83.9(3)
C7 O1 C8 C13 175.50(19)
C7 O1 C8 C9 -2.8(3)
O1 C8 C9 C10 175.28(18)
C13 C8 C9 C10 -3.0(3)
C8 C9 C10 O2 -178.48(17)
C8 C9 C10 C11 2.0(3)
O2 C10 C11 C12 -179.23(17)
C9 C10 C11 C12 0.3(3)
O2 C10 C11 C14 1.2(3)
C9 C10 C11 C14 -179.29(17)
C10 C11 C12 C13 -1.7(3)
C14 C11 C12 C13 177.95(18)
C11 C12 C13 C8 0.7(3)
O1 C8 C13 C12 -176.74(17)
C9 C8 C13 C12 1.7(3)
N2 N1 C14 C11 177.59(16)
C10 C11 C14 N1 3.0(3)
C12 C11 C14 N1 -176.58(17)
C16 N3 C15 N2 179.03(16)
C16 N3 C15 S1 1.3(3)
N1 N2 C15 N3 -6.0(3)
N1 N2 C15 S1 171.78(13)
C15 N3 C16 C21 84.1(2)
C15 N3 C16 C17 -152.42(18)
N3 C16 C17 C18 -179.61(17)
C21 C16 C17 C18 -56.1(2)
C16 C17 C18 C19 54.8(2)
C17 C18 C19 C20 -54.8(3)
C18 C19 C20 C21 55.5(3)
N3 C16 C21 C20 179.42(17)
C17 C16 C21 C20 57.0(2)
C19 C20 C21 C16 -56.4(2)
C27 C22 C23 C24 1.0(5)
C22 C23 C24 C25 -1.9(5)
C23 C24 C25 C26 0.8(4)
C24 C25 C26 C27 1.4(4)
C25 C26 C27 C22 -2.3(4)
C25 C26 C27 C28 178.0(2)
C23 C22 C27 C26 1.1(4)
C23 C22 C27 C28 -179.1(3)
C29 O3 C28 C27 167.25(18)
C26 C27 C28 O3 88.5(3)
C22 C27 C28 O3 -91.3(3)
C28 O3 C29 C34 2.6(3)
C28 O3 C29 C30 -176.06(19)
O3 C29 C30 C31 176.84(19)
C34 C29 C30 C31 -1.9(3)
C29 C30 C31 C32 -0.6(3)
C30 C31 C32 C33 2.1(3)
C30 C31 C32 C35 -178.45(19)
C31 C32 C33 O4 178.46(19)
C35 C32 C33 O4 -1.0(3)
C31 C32 C33 C34 -1.3(3)
C35 C32 C33 C34 179.32(18)
O3 C29 C34 C33 -175.91(18)
C30 C29 C34 C33 2.7(3)
O4 C33 C34 C29 179.20(18)
C32 C33 C34 C29 -1.1(3)
N5 N4 C35 C32 -178.66(17)
C31 C32 C35 N4 175.26(19)
C33 C32 C35 N4 -5.3(3)
C37 N6 C36 N5 -179.92(19)
C37 N6 C36 S2 -1.2(3)
N4 N5 C36 N6 5.2(3)
N4 N5 C36 S2 -173.54(14)
C36 N6 C37 C38 -84.5(3)
C36 N6 C37 C42 150.4(2)
N6 C37 C38 C39 179.7(2)
C42 C37 C38 C39 -56.6(3)
C37 C38 C39 C40 56.6(3)
C38 C39 C40 C41 -56.6(3)
C39 C40 C41 C42 55.7(3)
N6 C37 C42 C41 179.9(2)
C38 C37 C42 C41 55.1(3)
C40 C41 C42 C37 -54.9(3)
